data_7244174
loop_
_publ_author_name
'Nogueira, Bernardo Albuquerque'
'Carvalho, Maria'
'Paix\~ao, Jos\'e Ant\'onio'
'Eus\'ebio, M. Ermelinda S.'
'Lopes, Susana M. M.'
'Pinho e Melo, Teresa M. V. D.'
'Fausto, Rui'

_publ_section_title
;
 Portrayal of the Color Polymorphism in the 5-Acetyl-derivative of ROY
;
_journal_name_full CrystEngComm
_journal_paper_doi 10.1039/D1CE01601F
_journal_year 2022
_chemical_formula_moiety 'C13 H9 N3 O3 S'
_chemical_formula_sum 'C13 H9 N3 O3 S'
_chemical_formula_weight 287.29
_chemical_melting_point 454.2
_chemical_name_systematic
;
5-acetyl-2-((2-nitrophenyl)amino)thiophene-3-carbonitrile
;
_space_group_crystal_system monoclinic
_space_group_IT_number 14
_space_group_name_Hall '-P 2ybc'
_space_group_name_H-M_alt 'P 1 21/c 1'
_atom_sites_solution_hydrogens mixed
_atom_sites_solution_primary dual
_atom_sites_solution_secondary difmap
_audit_creation_method SHELXL-2018/3
_audit_update_record
;
2021-09-16 deposited with the CCDC.	2022-01-10 downloaded from the CCDC.
;
_cell_angle_alpha 90
_cell_angle_beta 95.795(6)
_cell_angle_gamma 90
_cell_formula_units_Z 8
_cell_length_a 25.451(3)
_cell_length_b 14.4966(14)
_cell_length_c 7.1113(7)
_cell_measurement_reflns_used 9880
_cell_measurement_temperature 296(2)
_cell_measurement_theta_max 43.397
_cell_measurement_theta_min 5.620
_cell_volume 2610.3(5)
_computing_cell_refinement 'APEXIII (Bruker AXS, 2016)'
_computing_data_collection 'APEXIII (Bruker AXS, 2016)'
_computing_data_reduction 'SAINT V8.38A (Bruker AXS, 2016)'
_computing_molecular_graphics 'PLATON (Spek, 2009)'
_computing_publication_material 'PLATON (Spek, 2009)'
_computing_structure_refinement 'SHELXL-2018/3 (Sheldrick, 2018)'
_computing_structure_solution 'SHELXT 2018/2 (Sheldrick, 2018)'
_diffrn_ambient_temperature 296(2)
_diffrn_measured_fraction_theta_full 0.998
_diffrn_measured_fraction_theta_max 0.998
_diffrn_measurement_device_type
;
Bruker APEXII CCD area-detector diffractometer  
;
_diffrn_measurement_method '\f and \w scans'
_diffrn_radiation_type MoK\a
_diffrn_radiation_wavelength 0.71073
_diffrn_reflns_av_R_equivalents 0.1163
_diffrn_reflns_av_unetI/netI 0.0277
_diffrn_reflns_Laue_measured_fraction_full 0.998
_diffrn_reflns_Laue_measured_fraction_max 0.998
_diffrn_reflns_limit_h_max 30
_diffrn_reflns_limit_h_min -30
_diffrn_reflns_limit_k_max 17
_diffrn_reflns_limit_k_min -17
_diffrn_reflns_limit_l_max 8
_diffrn_reflns_limit_l_min -8
_diffrn_reflns_number 207226
_diffrn_reflns_point_group_measured_fraction_full 0.998
_diffrn_reflns_point_group_measured_fraction_max 0.998
_diffrn_reflns_theta_full 24.999
_diffrn_reflns_theta_max 24.999
_diffrn_reflns_theta_min 2.413
_diffrn_source 'sealed X-ray tube'
_exptl_absorpt_coefficient_mu 0.258
_exptl_absorpt_correction_T_max 0.7457
_exptl_absorpt_correction_T_min 0.6628
_exptl_absorpt_correction_type multi-scan
_exptl_absorpt_process_details
;
 SADABS 2016/2: Krause, L., Herbst-Irmer, R., Sheldrick G.M. & Stalke D.,
 J. Appl. Cryst. 48 (2015) 3-10
;
_exptl_crystal_colour 'light yellow'
_exptl_crystal_density_diffrn 1.462
_exptl_crystal_description plate
_exptl_crystal_F_000 1184
_exptl_crystal_recrystallization_method 'Re-crystallisation from solvent: acetone'
_exptl_crystal_size_max 0.500
_exptl_crystal_size_mid 0.300
_exptl_crystal_size_min 0.120
_refine_diff_density_max 0.374
_refine_diff_density_min -0.260
_refine_diff_density_rms 0.051
_refine_ls_extinction_method none
_refine_ls_goodness_of_fit_ref 1.099
_refine_ls_hydrogen_treatment mixed
_refine_ls_matrix_type full
_refine_ls_number_parameters 369
_refine_ls_number_reflns 4598
_refine_ls_number_restraints 0
_refine_ls_restrained_S_all 1.099
_refine_ls_R_factor_all 0.0977
_refine_ls_R_factor_gt 0.0584
_refine_ls_shift/su_max 0.000
_refine_ls_shift/su_mean 0.000
_refine_ls_structure_factor_coef Fsqd
_refine_ls_weighting_details 'w=1/[\s^2^(Fo^2^)+(0.0545P)^2^+2.8905P] where P=(Fo^2^+2Fc^2^)/3'
_refine_ls_weighting_scheme calc
_refine_ls_wR_factor_gt 0.1342
_refine_ls_wR_factor_ref 0.1582
_reflns_Friedel_coverage 0.000
_reflns_number_gt 3090
_reflns_number_total 4598
_reflns_threshold_expression 'I > 2\s(I)'
_cod_data_source_file d1ce01601f5.cif
_cod_data_source_block 3Facetonad_a
_cod_original_cell_volume 2610.4(4)
_cod_original_sg_symbol_H-M 'P 21/c'
_cod_database_code 7244174
_shelx_shelxl_version_number 2018/3
_shelx_space_group_comment
;
The symmetry employed for this shelxl refinement is uniquely defined
by the following loop, which should always be used as a source of
symmetry information in preference to the above space-group names.
They are only intended as comments.
;
_shelx_estimated_absorpt_t_min 0.882
_shelx_estimated_absorpt_t_max 0.970

loop_
_space_group_symop_operation_xyz
'x, y, z'
'-x, y+1/2, -z+1/2'
'-x, -y, -z'
'x, -y-1/2, z-1/2'

loop_
_atom_site_label
_atom_site_type_symbol
_atom_site_fract_x
_atom_site_fract_y
_atom_site_fract_z
_atom_site_U_iso_or_equiv
_atom_site_adp_type
_atom_site_occupancy
_atom_site_site_symmetry_order
_atom_site_calc_flag
_atom_site_refinement_flags_posn
_atom_site_refinement_flags_adp
_atom_site_refinement_flags_occupancy
_atom_site_disorder_assembly
_atom_site_disorder_group
S1 S 0.28073(4) 0.23419(6) 0.46997(14) 0.0504(3) Uani 1 1 d . . . . .
N1 N 0.33962(16) -0.0984(3) 0.4818(7) 0.0869(12) Uani 1 1 d . . . . .
N2 N 0.37014(12) 0.1403(2) 0.3918(5) 0.0488(8) Uani 1 1 d . . . . .
H2 H 0.3844(15) 0.090(3) 0.378(5) 0.059 Uiso 1 1 d . U . . .
N3 N 0.47593(13) 0.0970(2) 0.3038(5) 0.0609(9) Uani 1 1 d . . . . .
O1 O 0.17683(12) 0.2918(2) 0.5654(5) 0.0850(10) Uani 1 1 d . . . . .
O2 O 0.44633(11) 0.03151(19) 0.3209(5) 0.0836(10) Uani 1 1 d . . . . .
O3 O 0.52147(12) 0.0849(2) 0.2718(6) 0.1015(12) Uani 1 1 d . . . . .
C1 C 0.32058(13) 0.1404(2) 0.4470(5) 0.0423(8) Uani 1 1 d . . . . .
C2 C 0.29533(14) 0.0595(2) 0.4902(5) 0.0506(9) Uani 1 1 d . . . . .
C3 C 0.24369(15) 0.0749(3) 0.5386(5) 0.0570(10) Uani 1 1 d . . . . .
H3 H 0.221247 0.028048 0.570259 0.068 Uiso 1 1 calc R U . . .
C4 C 0.23038(14) 0.1647(3) 0.5339(5) 0.0511(9) Uani 1 1 d . . . . .
C5 C 0.18106(15) 0.2083(3) 0.5716(6) 0.0601(10) Uani 1 1 d . . . . .
C6 C 0.13698(16) 0.1467(4) 0.6238(7) 0.0859(15) Uani 1 1 d . . . . .
H6A H 0.103720 0.170876 0.569656 0.129 Uiso 1 1 calc R U . . .
H6B H 0.137372 0.144482 0.758860 0.129 Uiso 1 1 calc R U . . .
H6C H 0.141813 0.085704 0.576100 0.129 Uiso 1 1 calc R U . . .
C7 C 0.31987(16) -0.0286(3) 0.4854(6) 0.0589(10) Uani 1 1 d . . . . .
C8 C 0.40535(13) 0.2104(2) 0.3636(5) 0.0422(8) Uani 1 1 d . . . . .
C9 C 0.39223(14) 0.3036(2) 0.3754(5) 0.0481(9) Uani 1 1 d . . . . .
H9 H 0.358748 0.320140 0.405186 0.058 Uiso 1 1 calc R U . . .
C10 C 0.42808(16) 0.3712(3) 0.3435(5) 0.0570(10) Uani 1 1 d . . . . .
H10 H 0.418276 0.432790 0.350677 0.068 Uiso 1 1 calc R U . . .
C11 C 0.47814(16) 0.3497(3) 0.3013(6) 0.0615(11) Uani 1 1 d . . . . .
H11 H 0.501902 0.396369 0.279928 0.074 Uiso 1 1 calc R U . . .
C12 C 0.49263(15) 0.2600(3) 0.2910(6) 0.0572(10) Uani 1 1 d . . . . .
H12 H 0.526590 0.245097 0.263787 0.069 Uiso 1 1 calc R U . . .
C13 C 0.45695(13) 0.1904(2) 0.3209(5) 0.0461(8) Uani 1 1 d . . . . .
S1' S 0.22111(4) 0.54839(6) 0.55678(15) 0.0531(3) Uani 1 1 d . . . . .
N1' N 0.16577(15) 0.8814(2) 0.5760(6) 0.0757(11) Uani 1 1 d . . . . .
N2' N 0.13069(12) 0.6453(2) 0.6115(5) 0.0510(8) Uani 1 1 d . . . . .
H2' H 0.1207(15) 0.694(3) 0.636(6) 0.061 Uiso 1 1 d . U . . .
N3' N 0.03323(13) 0.6901(2) 0.7673(6) 0.0734(11) Uani 1 1 d . . . . .
O1' O 0.32773(12) 0.4873(2) 0.4995(5) 0.0900(11) Uani 1 1 d . . . . .
O2' O 0.06262(12) 0.7555(2) 0.7402(6) 0.0909(11) Uani 1 1 d . . . . .
O3' O -0.00855(14) 0.7023(3) 0.8329(7) 0.1258(17) Uani 1 1 d . . . . .
C1' C 0.18208(12) 0.6437(2) 0.5748(5) 0.0401(8) Uani 1 1 d . . . . .
C2' C 0.20986(13) 0.7238(2) 0.5519(5) 0.0453(8) Uani 1 1 d . . . . .
C3' C 0.26276(14) 0.7080(3) 0.5205(5) 0.0514(9) Uani 1 1 d . . . . .
H3' H 0.286727 0.754862 0.503036 0.062 Uiso 1 1 calc R U . . .
C4' C 0.27500(14) 0.6176(3) 0.5184(5) 0.0525(9) Uani 1 1 d . . . . .
C5' C 0.32506(16) 0.5709(3) 0.4996(6) 0.0665(11) Uani 1 1 d . . . . .
C6' C 0.37239(16) 0.6318(4) 0.4814(9) 0.0925(17) Uani 1 1 d . . . . .
H6A' H 0.384620 0.656828 0.602945 0.139 Uiso 1 1 calc R U . . .
H6B' H 0.362598 0.681171 0.395022 0.139 Uiso 1 1 calc R U . . .
H6C' H 0.400052 0.596025 0.434699 0.139 Uiso 1 1 calc R U . . .
C7' C 0.18644(15) 0.8124(3) 0.5642(5) 0.0527(9) Uani 1 1 d . . . . .
C8' C 0.09594(13) 0.5762(2) 0.6508(5) 0.0448(8) Uani 1 1 d . . . . .
C9' C 0.10573(15) 0.4835(2) 0.6168(6) 0.0555(10) Uani 1 1 d . . . . .
H9' H 0.136904 0.466647 0.568026 0.067 Uiso 1 1 calc R U . . .
C10' C 0.07015(16) 0.4167(3) 0.6540(6) 0.0654(11) Uani 1 1 d . . . . .
H10' H 0.077591 0.355354 0.629581 0.078 Uiso 1 1 calc R U . . .
C11' C 0.02364(16) 0.4385(3) 0.7268(6) 0.0655(11) Uani 1 1 d . . . . .
H11' H -0.000103 0.392376 0.751734 0.079 Uiso 1 1 calc R U . . .
C12' C 0.01296(14) 0.5279(3) 0.7617(6) 0.0592(10) Uani 1 1 d . . . . .
H12' H -0.018373 0.543259 0.810929 0.071 Uiso 1 1 calc R U . . .
C13' C 0.04813(14) 0.5967(2) 0.7248(5) 0.0509(9) Uani 1 1 d . . . . .

loop_
_atom_site_aniso_label
_atom_site_aniso_U_11
_atom_site_aniso_U_22
_atom_site_aniso_U_33
_atom_site_aniso_U_23
_atom_site_aniso_U_13
_atom_site_aniso_U_12
S1 0.0477(5) 0.0452(5) 0.0603(6) 0.0010(4) 0.0147(4) 0.0028(4)
N1 0.085(3) 0.047(2) 0.131(4) 0.003(2) 0.027(3) 0.002(2)
N2 0.0449(17) 0.0334(16) 0.070(2) -0.0041(15) 0.0142(15) 0.0001(13)
N3 0.052(2) 0.054(2) 0.080(2) 0.0003(17) 0.0203(17) 0.0073(17)
O1 0.067(2) 0.074(2) 0.118(3) 0.007(2) 0.0294(18) 0.0187(17)
O2 0.0617(18) 0.0427(17) 0.152(3) -0.0109(18) 0.0368(19) 0.0018(14)
O3 0.060(2) 0.072(2) 0.180(4) 0.015(2) 0.049(2) 0.0169(17)
C1 0.0463(19) 0.0383(19) 0.0427(19) -0.0002(15) 0.0065(15) -0.0027(16)
C2 0.050(2) 0.042(2) 0.061(2) -0.0038(17) 0.0080(18) -0.0066(17)
C3 0.052(2) 0.056(2) 0.064(3) -0.0044(19) 0.0134(19) -0.0128(19)
C4 0.043(2) 0.059(2) 0.052(2) -0.0027(18) 0.0078(17) -0.0053(17)
C5 0.044(2) 0.068(3) 0.069(3) -0.006(2) 0.0104(19) 0.005(2)
C6 0.050(3) 0.103(4) 0.110(4) -0.023(3) 0.029(3) -0.007(2)
C7 0.057(2) 0.039(2) 0.083(3) 0.000(2) 0.016(2) -0.0095(19)
C8 0.0446(19) 0.0375(19) 0.045(2) -0.0014(15) 0.0069(15) -0.0037(15)
C9 0.049(2) 0.042(2) 0.054(2) -0.0040(17) 0.0087(17) -0.0041(17)
C10 0.066(3) 0.039(2) 0.067(3) 0.0008(18) 0.009(2) -0.0058(19)
C11 0.057(2) 0.053(3) 0.075(3) 0.003(2) 0.012(2) -0.017(2)
C12 0.045(2) 0.060(3) 0.068(3) 0.003(2) 0.0116(18) -0.0068(18)
C13 0.046(2) 0.042(2) 0.052(2) -0.0008(16) 0.0094(16) 0.0028(16)
S1' 0.0428(5) 0.0405(5) 0.0776(7) 0.0013(5) 0.0140(4) 0.0014(4)
N1' 0.084(3) 0.042(2) 0.100(3) -0.0002(19) 0.005(2) 0.0061(19)
N2' 0.0428(17) 0.0346(16) 0.077(2) 0.0005(16) 0.0149(15) 0.0010(14)
N3' 0.051(2) 0.052(2) 0.122(3) -0.007(2) 0.031(2) 0.0052(17)
O1' 0.0604(19) 0.065(2) 0.149(3) -0.010(2) 0.032(2) 0.0068(16)
O2' 0.0657(19) 0.0450(17) 0.169(3) -0.0114(19) 0.045(2) 0.0032(15)
O3' 0.079(2) 0.075(2) 0.238(5) -0.019(3) 0.086(3) 0.0070(19)
C1' 0.0366(17) 0.0385(19) 0.0459(19) 0.0006(15) 0.0071(15) -0.0010(15)
C2' 0.047(2) 0.0384(19) 0.051(2) 0.0010(16) 0.0077(16) -0.0023(16)
C3' 0.049(2) 0.047(2) 0.060(2) -0.0006(18) 0.0104(17) -0.0071(17)
C4' 0.0402(19) 0.051(2) 0.068(3) -0.0054(18) 0.0126(17) -0.0044(16)
C5' 0.049(2) 0.067(3) 0.086(3) -0.006(2) 0.019(2) 0.003(2)
C6' 0.045(2) 0.090(4) 0.147(5) -0.012(3) 0.030(3) -0.008(2)
C7' 0.056(2) 0.042(2) 0.060(2) 0.0050(18) 0.0069(18) -0.0067(19)
C8' 0.0383(18) 0.0365(19) 0.059(2) 0.0055(16) 0.0037(16) 0.0003(15)
C9' 0.046(2) 0.040(2) 0.082(3) -0.0028(19) 0.0153(19) 0.0007(17)
C10' 0.065(3) 0.040(2) 0.093(3) 0.000(2) 0.014(2) -0.005(2)
C11' 0.057(2) 0.048(3) 0.094(3) 0.004(2) 0.019(2) -0.0118(19)
C12' 0.044(2) 0.059(3) 0.077(3) 0.004(2) 0.018(2) -0.0043(18)
C13' 0.046(2) 0.040(2) 0.067(2) -0.0010(18) 0.0111(18) 0.0030(17)

loop_
_atom_type_symbol
_atom_type_description
_atom_type_scat_dispersion_real
_atom_type_scat_dispersion_imag
_atom_type_scat_source
C C 0.0033 0.0016 'International Tables Vol C Tables 4.2.6.8 and 6.1.1.4'
H H 0.0000 0.0000 'International Tables Vol C Tables 4.2.6.8 and 6.1.1.4'
O O 0.0106 0.0060 'International Tables Vol C Tables 4.2.6.8 and 6.1.1.4'
N N 0.0061 0.0033 'International Tables Vol C Tables 4.2.6.8 and 6.1.1.4'
S S 0.1246 0.1234 'International Tables Vol C Tables 4.2.6.8 and 6.1.1.4'

loop_
_geom_angle_atom_site_label_1
_geom_angle_atom_site_label_2
_geom_angle_atom_site_label_3
_geom_angle
_geom_angle_site_symmetry_1
_geom_angle_site_symmetry_3
_geom_angle_publ_flag
C1 S1 C4 91.39(18) . . ?
C1 N2 C8 132.5(3) . . ?
C1 N2 H2 118(3) . . ?
C8 N2 H2 110(3) . . ?
O3 N3 O2 120.9(3) . . ?
O3 N3 C13 118.9(3) . . ?
O2 N3 C13 120.2(3) . . ?
N2 C1 C2 121.9(3) . . ?
N2 C1 S1 127.1(3) . . ?
C2 C1 S1 111.0(3) . . ?
C1 C2 C3 112.6(3) . . ?
C1 C2 C7 122.6(3) . . ?
C3 C2 C7 124.8(3) . . ?
C4 C3 C2 112.7(3) . . ?
C4 C3 H3 123.6 . . ?
C2 C3 H3 123.6 . . ?
C3 C4 C5 129.5(4) . . ?
C3 C4 S1 112.3(3) . . ?
C5 C4 S1 118.2(3) . . ?
O1 C5 C4 120.1(4) . . ?
O1 C5 C6 122.2(4) . . ?
C4 C5 C6 117.7(4) . . ?
C5 C6 H6A 109.5 . . ?
C5 C6 H6B 109.5 . . ?
H6A C6 H6B 109.5 . . ?
C5 C6 H6C 109.5 . . ?
H6A C6 H6C 109.5 . . ?
H6B C6 H6C 109.5 . . ?
N1 C7 C2 179.7(5) . . ?
N2 C8 C9 122.7(3) . . ?
N2 C8 C13 120.8(3) . . ?
C9 C8 C13 116.5(3) . . ?
C10 C9 C8 120.9(3) . . ?
C10 C9 H9 119.6 . . ?
C8 C9 H9 119.6 . . ?
C9 C10 C11 121.4(4) . . ?
C9 C10 H10 119.3 . . ?
C11 C10 H10 119.3 . . ?
C12 C11 C10 119.5(4) . . ?
C12 C11 H11 120.2 . . ?
C10 C11 H11 120.2 . . ?
C11 C12 C13 120.2(4) . . ?
C11 C12 H12 119.9 . . ?
C13 C12 H12 119.9 . . ?
C12 C13 C8 121.5(3) . . ?
C12 C13 N3 116.0(3) . . ?
C8 C13 N3 122.5(3) . . ?
C1' S1' C4' 91.09(17) . . ?
C1' N2' C8' 132.4(3) . . ?
C1' N2' H2' 114(3) . . ?
C8' N2' H2' 113(3) . . ?
O3' N3' O2' 121.0(4) . . ?
O3' N3' C13' 118.3(4) . . ?
O2' N3' C13' 120.7(3) . . ?
N2' C1' C2' 121.6(3) . . ?
N2' C1' S1' 127.1(3) . . ?
C2' C1' S1' 111.2(2) . . ?
C1' C2' C3' 113.1(3) . . ?
C1' C2' C7' 122.0(3) . . ?
C3' C2' C7' 124.8(3) . . ?
C4' C3' C2' 112.7(3) . . ?
C4' C3' H3' 123.6 . . ?
C2' C3' H3' 123.6 . . ?
C3' C4' C5' 131.0(4) . . ?
C3' C4' S1' 111.8(3) . . ?
C5' C4' S1' 117.1(3) . . ?
O1' C5' C4' 120.8(4) . . ?
O1' C5' C6' 122.6(4) . . ?
C4' C5' C6' 116.6(4) . . ?
C5' C6' H6A' 109.5 . . ?
C5' C6' H6B' 109.5 . . ?
H6A' C6' H6B' 109.5 . . ?
C5' C6' H6C' 109.5 . . ?
H6A' C6' H6C' 109.5 . . ?
H6B' C6' H6C' 109.5 . . ?
N1' C7' C2' 177.0(4) . . ?
N2' C8' C9' 122.3(3) . . ?
N2' C8' C13' 121.2(3) . . ?
C9' C8' C13' 116.5(3) . . ?
C10' C9' C8' 121.0(3) . . ?
C10' C9' H9' 119.5 . . ?
C8' C9' H9' 119.5 . . ?
C9' C10' C11' 121.5(4) . . ?
C9' C10' H10' 119.3 . . ?
C11' C10' H10' 119.3 . . ?
C12' C11' C10' 119.0(4) . . ?
C12' C11' H11' 120.5 . . ?
C10' C11' H11' 120.5 . . ?
C11' C12' C13' 120.7(4) . . ?
C11' C12' H12' 119.6 . . ?
C13' C12' H12' 119.6 . . ?
C12' C13' C8' 121.4(3) . . ?
C12' C13' N3' 116.6(3) . . ?
C8' C13' N3' 122.1(3) . . ?

loop_
_geom_bond_atom_site_label_1
_geom_bond_atom_site_label_2
_geom_bond_distance
_geom_bond_site_symmetry_2
_geom_bond_publ_flag
S1 C1 1.714(3) . ?
S1 C4 1.727(4) . ?
N1 C7 1.132(5) . ?
N2 C1 1.358(4) . ?
N2 C8 1.383(4) . ?
N2 H2 0.83(4) . ?
N3 O3 1.216(4) . ?
N3 O2 1.225(4) . ?
N3 C13 1.447(5) . ?
O1 C5 1.215(5) . ?
C1 C2 1.387(5) . ?
C2 C3 1.410(5) . ?
C2 C7 1.423(5) . ?
C3 C4 1.344(5) . ?
C3 H3 0.9300 . ?
C4 C5 1.454(5) . ?
C5 C6 1.509(6) . ?
C6 H6A 0.9600 . ?
C6 H6B 0.9600 . ?
C6 H6C 0.9600 . ?
C8 C9 1.396(5) . ?
C8 C13 1.408(5) . ?
C9 C10 1.373(5) . ?
C9 H9 0.9300 . ?
C10 C11 1.374(5) . ?
C10 H10 0.9300 . ?
C11 C12 1.355(6) . ?
C11 H11 0.9300 . ?
C12 C13 1.388(5) . ?
C12 H12 0.9300 . ?
S1' C1' 1.715(3) . ?
S1' C4' 1.743(4) . ?
N1' C7' 1.138(5) . ?
N2' C1' 1.360(4) . ?
N2' C8' 1.383(4) . ?
N2' H2' 0.78(4) . ?
N3' O3' 1.216(4) . ?
N3' O2' 1.235(4) . ?
N3' C13' 1.447(5) . ?
O1' C5' 1.214(5) . ?
C1' C2' 1.377(4) . ?
C2' C3' 1.406(5) . ?
C2' C7' 1.422(5) . ?
C3' C4' 1.348(5) . ?
C3' H3' 0.9300 . ?
C4' C5' 1.461(5) . ?
C5' C6' 1.510(6) . ?
C6' H6A' 0.9600 . ?
C6' H6B' 0.9600 . ?
C6' H6C' 0.9600 . ?
C8' C9' 1.393(5) . ?
C8' C13' 1.405(5) . ?
C9' C10' 1.369(5) . ?
C9' H9' 0.9300 . ?
C10' C11' 1.376(5) . ?
C10' H10' 0.9300 . ?
C11' C12' 1.352(5) . ?
C11' H11' 0.9300 . ?
C12' C13' 1.383(5) . ?
C12' H12' 0.9300 . ?

loop_
_geom_hbond_atom_site_label_D
_geom_hbond_atom_site_label_H
_geom_hbond_atom_site_label_A
_geom_hbond_distance_DH
_geom_hbond_distance_HA
_geom_hbond_distance_DA
_geom_hbond_angle_DHA
_geom_hbond_site_symmetry_A
_geom_hbond_publ_flag
N2 H2 N3 0.83(4) 2.44(4) 2.895(4) 115(3) . yes
N2 H2 O2 0.83(4) 1.87(4) 2.589(4) 145(4) . yes
C3 H3 N1' 0.93 2.55 3.461(5) 165.0 1_545 yes
C6 H6A O3' 0.96 2.63 3.411(5) 139.2 2_546 yes
C6 H6B O1 0.96 2.48 3.323(6) 145.8 4_566 yes
C9 H9 S1 0.93 2.43 3.147(4) 134.2 . yes
C9 H9 O1' 0.93 2.66 3.295(5) 126.5 . yes
N2' H2' N3' 0.78(4) 2.50(4) 2.891(4) 113(3) . yes
N2' H2' O2' 0.78(4) 1.93(4) 2.591(4) 141(4) . yes
C3' H3' N1 0.93 2.53 3.448(5) 169.3 1_565 yes
C6' H6C' O3 0.96 2.60 3.462(6) 149.4 2_655 yes
C9' H9' S1' 0.93 2.46 3.154(4) 131.7 . yes

loop_
_geom_torsion_atom_site_label_1
_geom_torsion_atom_site_label_2
_geom_torsion_atom_site_label_3
_geom_torsion_atom_site_label_4
_geom_torsion
_geom_torsion_site_symmetry_1
_geom_torsion_site_symmetry_2
_geom_torsion_site_symmetry_3
_geom_torsion_site_symmetry_4
_geom_torsion_publ_flag
C8 N2 C1 C2 -171.1(4) . . . . ?
C8 N2 C1 S1 10.0(6) . . . . ?
C4 S1 C1 N2 178.3(3) . . . . ?
C4 S1 C1 C2 -0.8(3) . . . . ?
N2 C1 C2 C3 -178.2(3) . . . . ?
S1 C1 C2 C3 0.9(4) . . . . ?
N2 C1 C2 C7 1.9(6) . . . . ?
S1 C1 C2 C7 -179.0(3) . . . . ?
C1 C2 C3 C4 -0.6(5) . . . . ?
C7 C2 C3 C4 179.4(4) . . . . ?
C2 C3 C4 C5 179.1(4) . . . . ?
C2 C3 C4 S1 0.0(4) . . . . ?
C1 S1 C4 C3 0.5(3) . . . . ?
C1 S1 C4 C5 -178.8(3) . . . . ?
C3 C4 C5 O1 177.9(4) . . . . ?
S1 C4 C5 O1 -3.0(6) . . . . ?
C3 C4 C5 C6 -0.2(7) . . . . ?
S1 C4 C5 C6 178.9(3) . . . . ?
C1 N2 C8 C9 -5.6(6) . . . . ?
C1 N2 C8 C13 174.5(4) . . . . ?
N2 C8 C9 C10 -179.0(3) . . . . ?
C13 C8 C9 C10 1.0(5) . . . . ?
C8 C9 C10 C11 -0.8(6) . . . . ?
C9 C10 C11 C12 -0.1(6) . . . . ?
C10 C11 C12 C13 0.7(6) . . . . ?
C11 C12 C13 C8 -0.4(6) . . . . ?
C11 C12 C13 N3 179.0(4) . . . . ?
N2 C8 C13 C12 179.6(3) . . . . ?
C9 C8 C13 C12 -0.4(5) . . . . ?
N2 C8 C13 N3 0.1(5) . . . . ?
C9 C8 C13 N3 -179.8(3) . . . . ?
O3 N3 C13 C12 2.6(5) . . . . ?
O2 N3 C13 C12 -177.2(4) . . . . ?
O3 N3 C13 C8 -177.9(4) . . . . ?
O2 N3 C13 C8 2.2(6) . . . . ?
C8' N2' C1' C2' -175.5(4) . . . . ?
C8' N2' C1' S1' 2.7(6) . . . . ?
C4' S1' C1' N2' -178.3(3) . . . . ?
C4' S1' C1' C2' 0.0(3) . . . . ?
N2' C1' C2' C3' 178.2(3) . . . . ?
S1' C1' C2' C3' -0.2(4) . . . . ?
N2' C1' C2' C7' -0.4(5) . . . . ?
S1' C1' C2' C7' -178.8(3) . . . . ?
C1' C2' C3' C4' 0.3(5) . . . . ?
C7' C2' C3' C4' 178.9(4) . . . . ?
C2' C3' C4' C5' -176.8(4) . . . . ?
C2' C3' C4' S1' -0.3(4) . . . . ?
C1' S1' C4' C3' 0.2(3) . . . . ?
C1' S1' C4' C5' 177.1(3) . . . . ?
C3' C4' C5' O1' -179.4(5) . . . . ?
S1' C4' C5' O1' 4.3(6) . . . . ?
C3' C4' C5' C6' 0.8(7) . . . . ?
S1' C4' C5' C6' -175.4(4) . . . . ?
C1' N2' C8' C9' -15.3(6) . . . . ?
C1' N2' C8' C13' 165.7(4) . . . . ?
N2' C8' C9' C10' -178.9(4) . . . . ?
C13' C8' C9' C10' 0.1(6) . . . . ?
C8' C9' C10' C11' -0.2(7) . . . . ?
C9' C10' C11' C12' 0.2(7) . . . . ?
C10' C11' C12' C13' 0.0(7) . . . . ?
C11' C12' C13' C8' -0.1(6) . . . . ?
C11' C12' C13' N3' -179.8(4) . . . . ?
N2' C8' C13' C12' 179.1(4) . . . . ?
C9' C8' C13' C12' 0.1(6) . . . . ?
N2' C8' C13' N3' -1.3(6) . . . . ?
C9' C8' C13' N3' 179.7(4) . . . . ?
O3' N3' C13' C12' 0.4(6) . . . . ?
O2' N3' C13' C12' 179.3(4) . . . . ?
O3' N3' C13' C8' -179.3(4) . . . . ?
O2' N3' C13' C8' -0.4(6) . . . . ?
